data_7702154
loop_
_publ_author_name
'Vallejo, J.'
'Salcedo, I. R.'
'Colodrero, R. M. P.'
'Cabeza, A.'
'Switlicka, A.'
'Cano, J.'
'Viciano-Chumillas, M'

_publ_section_title
;
 Zinc(ii), cobalt(ii) and manganese(ii) networks with phosphoserine
 ligand: synthesis, crystal structures and magnetic and proton
 conductivity properties.
;
_journal_issue 47
_journal_name_full 'Dalton transactions (Cambridge, England : 2003)'
_journal_page_first 16570
_journal_page_last 16579
_journal_paper_doi 10.1039/c7dt03474a
_journal_volume 46
_journal_year 2017
_chemical_absolute_configuration ad
_chemical_formula_moiety 'C3 H6 Co N O6 P'
_chemical_formula_sum 'C3 H6 Co N O6 P'
_chemical_formula_weight 241.99
_space_group_crystal_system orthorhombic
_space_group_IT_number 19
_space_group_name_Hall 'P 2ac 2ab'
_space_group_name_H-M_alt 'P 21 21 21'
_atom_sites_solution_hydrogens geom
_audit_creation_method SHELXL-2014/6
_audit_update_record
;
2017-09-12 deposited with the CCDC.
2017-11-07 downloaded from the CCDC.
;
_cell_angle_alpha 90
_cell_angle_beta 90
_cell_angle_gamma 90
_cell_formula_units_Z 4
_cell_length_a 5.202(4)
_cell_length_b 7.7413(4)
_cell_length_c 17.7009(13)
_cell_measurement_reflns_used 1169
_cell_measurement_temperature 295(2)
_cell_measurement_theta_max 27.0330
_cell_measurement_theta_min 4.8580
_cell_volume 712.8(6)
_computing_cell_refinement 'CrysAlis RED v. 1.163 (UNIL IC & KUMA 2000)'
_computing_data_collection 'CrysAlis CCD v. 1.163 (UNIL IC & KUMA 2000)'
_computing_data_reduction 'CrysAlis RED v. 1.163 (UNIL IC & KUMA 2000)'
_computing_structure_refinement 'SHELXL-2014/6 (Sheldrick, 2014)'
_computing_structure_solution 'SHELXS-97 (Sheldrick, 1990)'
_diffrn_ambient_temperature 295(2)
_diffrn_measured_fraction_theta_full 0.977
_diffrn_measured_fraction_theta_max 0.997
_diffrn_measurement_device_type 'Oxford Diffraction Gemini A Ultra'
_diffrn_radiation_type MoK\a
_diffrn_radiation_wavelength 0.71073
_diffrn_reflns_av_R_equivalents 0.0384
_diffrn_reflns_av_unetI/netI 0.0465
_diffrn_reflns_Laue_measured_fraction_full 0.977
_diffrn_reflns_Laue_measured_fraction_max 0.997
_diffrn_reflns_limit_h_max 5
_diffrn_reflns_limit_h_min -6
_diffrn_reflns_limit_k_max 9
_diffrn_reflns_limit_k_min -6
_diffrn_reflns_limit_l_max 18
_diffrn_reflns_limit_l_min -21
_diffrn_reflns_number 2931
_diffrn_reflns_point_group_measured_fraction_full 0.907
_diffrn_reflns_point_group_measured_fraction_max 0.927
_diffrn_reflns_theta_full 25.242
_diffrn_reflns_theta_max 25.046
_diffrn_reflns_theta_min 3.496
_exptl_absorpt_coefficient_mu 2.622
_exptl_absorpt_correction_T_max 1.00000
_exptl_absorpt_correction_T_min 0.92214
_exptl_absorpt_correction_type multi-scan
_exptl_absorpt_process_details 'Blessing, Acta Cryst. A51 (1995) 33-38'
_exptl_crystal_colour blue
_exptl_crystal_density_diffrn 2.255
_exptl_crystal_description needle
_exptl_crystal_F_000 484
_exptl_crystal_size_max 0.26
_exptl_crystal_size_mid 0.05
_exptl_crystal_size_min 0.03
_refine_diff_density_max 0.503
_refine_diff_density_min -0.402
_refine_diff_density_rms 0.110
_refine_ls_abs_structure_details
;
 Flack x determined using 348 quotients [(I+)-(I-)]/[(I+)+(I-)]
 (Parsons, Flack and Wagner, Acta Cryst. B69 (2013) 249-259).
;
_refine_ls_abs_structure_Flack -0.02(2)
_refine_ls_extinction_method none
_refine_ls_goodness_of_fit_ref 1.063
_refine_ls_hydrogen_treatment constr
_refine_ls_matrix_type full
_refine_ls_number_parameters 110
_refine_ls_number_reflns 1168
_refine_ls_number_restraints 0
_refine_ls_restrained_S_all 1.063
_refine_ls_R_factor_all 0.0363
_refine_ls_R_factor_gt 0.0296
_refine_ls_shift/su_max 0.000
_refine_ls_shift/su_mean 0.000
_refine_ls_structure_factor_coef Fsqd
_refine_ls_weighting_details 'w=1/[\s^2^(Fo^2^)+(0.0282P)^2^] where P=(Fo^2^+2Fc^2^)/3'
_refine_ls_weighting_scheme calc
_refine_ls_wR_factor_gt 0.0609
_refine_ls_wR_factor_ref 0.0637
_reflns_Friedel_coverage 0.517
_reflns_Friedel_fraction_full 0.796
_reflns_Friedel_fraction_max 0.816
_reflns_number_gt 1047
_reflns_number_total 1168
_reflns_threshold_expression 'I > 2\s(I)'
_cod_data_source_file c7dt03474a2.cif
_cod_data_source_block vv138
_cod_original_cell_volume 712.9(6)
_cod_database_code 7702154
_shelx_space_group_comment
;
The symmetry employed for this shelxl refinement is uniquely defined
by the following loop, which should always be used as a source of
symmetry information in preference to the above space-group names.
They are only intended as comments.
;
_shelxl_version_number 2014/6

loop_
_space_group_symop_operation_xyz
'x, y, z'
'-x+1/2, -y, z+1/2'
'x+1/2, -y+1/2, -z'
'-x, y+1/2, -z+1/2'

loop_
_atom_site_label
_atom_site_type_symbol
_atom_site_fract_x
_atom_site_fract_y
_atom_site_fract_z
_atom_site_U_iso_or_equiv
_atom_site_adp_type
_atom_site_occupancy
_atom_site_site_symmetry_order
_atom_site_calc_flag
_atom_site_refinement_flags_posn
_atom_site_refinement_flags_adp
Co1 Co -0.18670(14) -0.98164(9) -0.32823(4) 0.0155(2) Uani 1 1 d . .
P1 P -0.3118(3) -0.67629(16) -0.22608(7) 0.0129(3) Uani 1 1 d . .
O1 O -0.2061(8) -0.9877(6) 0.06565(19) 0.0295(10) Uani 1 1 d . .
O2 O -0.5485(9) -1.1175(6) 0.0155(2) 0.0301(11) Uani 1 1 d . .
O3 O -0.2366(7) -0.8426(4) -0.1760(2) 0.0210(10) Uani 1 1 d . .
O4 O -0.2255(7) -0.7314(4) -0.30421(19) 0.0173(9) Uani 1 1 d . .
O5 O -0.5992(7) -0.6522(5) -0.2227(2) 0.0189(9) Uani 1 1 d . .
O6 O -0.1719(7) -0.5222(5) -0.1944(2) 0.0203(8) Uani 1 1 d . .
N1 N -0.2930(10) -1.1691(5) -0.1152(2) 0.0183(11) Uani 1 1 d . .
H1A H -0.2218 -1.1568 -0.1606 0.022 Uiso 1 1 calc R U
H1B H -0.4633 -1.1727 -0.1198 0.022 Uiso 1 1 calc R U
H1C H -0.2379 -1.2669 -0.0942 0.022 Uiso 1 1 calc R U
C1 C -0.3371(13) -1.0475(6) 0.0119(3) 0.0177(13) Uani 1 1 d . .
C2 C -0.2199(10) -1.0213(7) -0.0667(3) 0.0158(12) Uani 1 1 d . .
H2 H -0.0323 -1.0136 -0.0630 0.019 Uiso 1 1 calc R U
C3 C -0.3285(15) -0.8543(7) -0.1001(3) 0.0260(14) Uani 1 1 d . .
H3A H -0.5149 -0.8568 -0.0995 0.031 Uiso 1 1 calc R U
H3B H -0.2709 -0.7555 -0.0710 0.031 Uiso 1 1 calc R U

loop_
_atom_site_aniso_label
_atom_site_aniso_U_11
_atom_site_aniso_U_22
_atom_site_aniso_U_33
_atom_site_aniso_U_23
_atom_site_aniso_U_13
_atom_site_aniso_U_12
Co1 0.0179(4) 0.0144(4) 0.0141(4) 0.0016(3) 0.0006(4) 0.0006(4)
P1 0.0154(7) 0.0109(7) 0.0123(7) 0.0012(5) -0.0001(8) 0.0013(7)
O1 0.038(2) 0.039(3) 0.0110(19) 0.0008(19) 0.001(2) -0.010(3)
O2 0.032(3) 0.038(3) 0.020(2) 0.001(2) 0.008(2) -0.012(2)
O3 0.035(3) 0.0144(19) 0.0135(19) 0.0061(16) 0.002(2) 0.0068(16)
O4 0.025(2) 0.0128(19) 0.0143(19) 0.0021(14) 0.0012(18) 0.0041(16)
O5 0.020(2) 0.020(2) 0.017(2) -0.0052(17) -0.0010(18) 0.0008(16)
O6 0.0194(19) 0.0134(19) 0.028(2) -0.0039(16) 0.0045(18) -0.002(2)
N1 0.024(3) 0.019(3) 0.012(2) 0.0010(18) -0.003(3) 0.002(2)
C1 0.028(3) 0.012(3) 0.014(3) 0.003(2) 0.000(3) 0.003(3)
C2 0.017(3) 0.015(3) 0.015(3) 0.001(2) -0.003(2) -0.002(3)
C3 0.042(4) 0.019(3) 0.016(3) 0.002(2) 0.010(3) 0.003(3)

loop_
_atom_type_symbol
_atom_type_description
_atom_type_scat_dispersion_real
_atom_type_scat_dispersion_imag
_atom_type_scat_source
C C 0.0033 0.0016 'International Tables Vol C Tables 4.2.6.8 and 6.1.1.4'
H H 0.0000 0.0000 'International Tables Vol C Tables 4.2.6.8 and 6.1.1.4'
N N 0.0061 0.0033 'International Tables Vol C Tables 4.2.6.8 and 6.1.1.4'
O O 0.0106 0.0060 'International Tables Vol C Tables 4.2.6.8 and 6.1.1.4'
P P 0.1023 0.0942 'International Tables Vol C Tables 4.2.6.8 and 6.1.1.4'
Co Co 0.3494 0.9721 'International Tables Vol C Tables 4.2.6.8 and 6.1.1.4'

loop_
_geom_angle_atom_site_label_1
_geom_angle_atom_site_label_2
_geom_angle_atom_site_label_3
_geom_angle
_geom_angle_site_symmetry_1
_geom_angle_site_symmetry_3
O6 Co1 O5 110.23(16) 4_544 4_444
O6 Co1 O1 116.74(17) 4_544 2_434
O5 Co1 O1 101.38(17) 4_444 2_434
O6 Co1 O4 102.20(15) 4_544 .
O5 Co1 O4 120.13(16) 4_444 .
O1 Co1 O4 106.93(17) 2_434 .
O6 P1 O5 111.5(2) . .
O6 P1 O4 114.8(2) . .
O5 P1 O4 111.4(2) . .
O6 P1 O3 108.1(2) . .
O5 P1 O3 108.5(2) . .
O4 P1 O3 101.9(2) . .
C1 O1 Co1 121.5(4) . 2_435
C3 O3 P1 119.1(4) . .
P1 O4 Co1 119.9(2) . .
P1 O5 Co1 132.0(2) . 4_454
P1 O6 Co1 132.2(2) . 4_554
C2 N1 H1A 109.5 . .
C2 N1 H1B 109.5 . .
H1A N1 H1B 109.5 . .
C2 N1 H1C 109.5 . .
H1A N1 H1C 109.5 . .
H1B N1 H1C 109.5 . .
O2 C1 O1 127.4(5) . .
O2 C1 C2 117.5(5) . .
O1 C1 C2 115.0(5) . .
N1 C2 C3 109.6(4) . .
N1 C2 C1 108.7(4) . .
C3 C2 C1 108.4(4) . .
N1 C2 H2 110.0 . .
C3 C2 H2 110.0 . .
C1 C2 H2 110.0 . .
O3 C3 C2 107.1(5) . .
O3 C3 H3A 110.3 . .
C2 C3 H3A 110.3 . .
O3 C3 H3B 110.3 . .
C2 C3 H3B 110.3 . .
H3A C3 H3B 108.6 . .

loop_
_geom_bond_atom_site_label_1
_geom_bond_atom_site_label_2
_geom_bond_distance
_geom_bond_site_symmetry_2
Co1 O6 1.934(4) 4_544
Co1 O5 1.949(4) 4_444
Co1 O1 1.974(3) 2_434
Co1 O4 1.994(3) .
P1 O6 1.506(4) .
P1 O5 1.508(4) .
P1 O4 1.515(4) .
P1 O3 1.611(4) .
O1 C1 1.259(7) .
O1 Co1 1.974(3) 2_435
O2 C1 1.228(7) .
O3 C3 1.428(7) .
O5 Co1 1.949(4) 4_454
O6 Co1 1.934(4) 4_554
N1 C2 1.480(7) .
N1 H1A 0.8900 .
N1 H1B 0.8900 .
N1 H1C 0.8900 .
C1 C2 1.532(7) .
C2 C3 1.530(8) .
C2 H2 0.9800 .
C3 H3A 0.9700 .
C3 H3B 0.9700 .
